data_1506867
loop_
_publ_author_name
'Heeney, Martin'
'Bailey, Clare'
'Giles, Mark'
'Shkunov, Maxim'
'Sparrowe, David'
'Tierney, Steve'
'Zhang, Weimin'
'McCulloch, Iain'

_publ_section_title
;
 Alkylidene Fluorene Liquid Crystalline Semiconducting Polymers for
 Organic Field Effect Transistor Devices
;
_journal_issue 14
_journal_name_full Macromolecules
_journal_page_first 5250
_journal_paper_doi 10.1021/ma049798n
_journal_volume 37
_journal_year 2004
_chemical_formula_sum 'C26 H32 Br2'
_chemical_formula_weight 504.34
_chemical_name_systematic
;
 ?
;
_space_group_IT_number 13
_symmetry_cell_setting monoclinic
_symmetry_space_group_name_Hall '-P 2yc'
_symmetry_space_group_name_H-M 'P 1 2/c 1'
_atom_sites_solution_hydrogens geom
_atom_sites_solution_primary direct
_atom_sites_solution_secondary difmap
_audit_creation_method SHELXL-97
_cell_angle_alpha 90.00
_cell_angle_beta 113.1900(10)
_cell_angle_gamma 90.00
_cell_formula_units_Z 4
_cell_length_a 22.4112(3)
_cell_length_b 4.590
_cell_length_c 24.6403(3)
_cell_measurement_reflns_used 45254
_cell_measurement_temperature 120(2)
_cell_measurement_theta_max 27.48
_cell_measurement_theta_min 2.91
_cell_volume 2329.89(5)
_computing_cell_refinement 'DENZO & COLLECT'
_computing_data_collection 'DENZO (Otwinowski & Minor, 1997) & COLLECT (Hooft, 1998)'
_computing_data_reduction 'DENZO & COLLECT'
_computing_structure_refinement 'SHELXL-97 (Sheldrick, 1997)'
_computing_structure_solution 'SHELXS-97 (Sheldrick, 1997)'
_diffrn_ambient_temperature 120(2)
_diffrn_detector_area_resol_mean 9.091
_diffrn_measured_fraction_theta_full 0.997
_diffrn_measured_fraction_theta_max 0.997
_diffrn_measurement_device_type 'Bruker-Nonius KappaCCD'
_diffrn_measurement_method '\f & \w scans'
_diffrn_radiation_monochromator graphite
_diffrn_radiation_source 'Bruker-Nonius FR591 rotating anode'
_diffrn_radiation_type MoK\a
_diffrn_radiation_wavelength 0.71073
_diffrn_reflns_av_R_equivalents 0.0578
_diffrn_reflns_av_sigmaI/netI 0.0273
_diffrn_reflns_limit_h_max 29
_diffrn_reflns_limit_h_min -29
_diffrn_reflns_limit_k_max 5
_diffrn_reflns_limit_k_min -5
_diffrn_reflns_limit_l_max 31
_diffrn_reflns_limit_l_min -31
_diffrn_reflns_number 41618
_diffrn_reflns_theta_full 27.49
_diffrn_reflns_theta_max 27.49
_diffrn_reflns_theta_min 2.97
_diffrn_standards_decay_% negligible
_exptl_absorpt_coefficient_mu 3.488
_exptl_absorpt_correction_T_max 0.8180
_exptl_absorpt_correction_T_min 0.4209
_exptl_absorpt_correction_type multi-scan
_exptl_absorpt_process_details 'SORTAV (Blessing, 1997)'
_exptl_crystal_colour colourless
_exptl_crystal_density_diffrn 1.438
_exptl_crystal_density_method 'not measured'
_exptl_crystal_description rod
_exptl_crystal_F_000 1032
_exptl_crystal_size_max 0.30
_exptl_crystal_size_mid 0.08
_exptl_crystal_size_min 0.06
_refine_diff_density_max 0.714
_refine_diff_density_min -0.857
_refine_diff_density_rms 0.064
_refine_ls_extinction_coef 0.0024(3)
_refine_ls_extinction_expression Fc^*^=kFc[1+0.001xFc^2^\l^3^/sin(2\q)]^-1/4^
_refine_ls_extinction_method SHELXL
_refine_ls_goodness_of_fit_ref 1.010
_refine_ls_hydrogen_treatment mixed
_refine_ls_matrix_type full
_refine_ls_number_parameters 256
_refine_ls_number_reflns 5312
_refine_ls_number_restraints 0
_refine_ls_restrained_S_all 1.010
_refine_ls_R_factor_all 0.0345
_refine_ls_R_factor_gt 0.0272
_refine_ls_shift/su_max 0.027
_refine_ls_shift/su_mean 0.002
_refine_ls_structure_factor_coef Fsqd
_refine_ls_weighting_details 'calc w=1/[\s^2^(Fo^2^)+(0.0367P)^2^+1.3798P] where P=(Fo^2^+2Fc^2^)/3'
_refine_ls_weighting_scheme calc
_refine_ls_wR_factor_gt 0.0663
_refine_ls_wR_factor_ref 0.0699
_reflns_number_gt 4627
_reflns_number_total 5312
_reflns_threshold_expression >2\s(I)
_cod_data_source_file ma049798nsi20040130_111952.cif
_cod_data_source_block 03mrk003
_cod_depositor_comments
;
The following automatic conversions were performed:

'_symmetry_cell_setting' value 'Monoclinic' changed to 'monoclinic'
according to /home/saulius/struct/CIF-dictionaries/cif_core.dic
dictionary named 'cif_core.dic' version 2.4.1 from 2010-06-29.

Automatic conversion script
Id: cif_fix_values 1715 2011-07-08 13:25:40Z adriana 
;
_cod_original_cell_volume 2329.89(4)
_cod_original_sg_symbol_H-M P2/c
_cod_database_code 1506867

loop_
_symmetry_equiv_pos_as_xyz
'x, y, z'
'-x, y, -z+1/2'
'-x, -y, -z'
'x, -y, z-1/2'

loop_
_atom_site_label
_atom_site_type_symbol
_atom_site_fract_x
_atom_site_fract_y
_atom_site_fract_z
_atom_site_U_iso_or_equiv
_atom_site_adp_type
_atom_site_occupancy
_atom_site_symmetry_multiplicity
_atom_site_calc_flag
_atom_site_refinement_flags
C1 C 0.23945(8) 0.3191(4) 0.95257(7) 0.0176(3) Uani 1 1 d .
C2 C 0.30039(8) 0.1589(4) 0.96020(8) 0.0182(4) Uani 1 1 d .
C3 C 0.33994(9) -0.0299(4) 1.00387(8) 0.0201(4) Uani 1 1 d .
H3 H 0.3293 -0.0819 1.0363 0.024 Uiso 1 1 calc R
C4 C 0.39525(9) -0.1402(4) 0.99895(8) 0.0211(4) Uani 1 1 d .
C5 C 0.41352(9) -0.0701(4) 0.95295(9) 0.0238(4) Uani 1 1 d .
H5 H 0.4517 -0.1502 0.9511 0.029 Uiso 1 1 calc R
C6 C 0.37458(9) 0.1200(4) 0.90970(8) 0.0237(4) Uani 1 1 d .
H6 H 0.3861 0.1730 0.8778 0.028 Uiso 1 1 calc R
C7 C 0.31863(8) 0.2326(4) 0.91321(8) 0.0194(4) Uani 1 1 d .
C8 C 0.27051(9) 0.4337(4) 0.87382(8) 0.0194(4) Uani 1 1 d .
C9 C 0.26730(10) 0.5637(4) 0.82181(9) 0.0252(4) Uani 1 1 d .
H9 H 0.3005 0.5301 0.8077 0.030 Uiso 1 1 calc R
C10 C 0.21503(9) 0.7434(5) 0.79065(8) 0.0255(4) Uani 1 1 d .
H10 H 0.2124 0.8372 0.7554 0.031 Uiso 1 1 calc R
C11 C 0.16710(9) 0.7829(4) 0.81191(8) 0.0235(4) Uani 1 1 d .
C12 C 0.16905(9) 0.6552(4) 0.86355(8) 0.0221(4) Uani 1 1 d .
H12 H 0.1347 0.6846 0.8764 0.026 Uiso 1 1 calc R
C13 C 0.22227(9) 0.4831(4) 0.89616(8) 0.0189(4) Uani 1 1 d .
C14 C 0.20915(8) 0.3279(4) 0.99037(8) 0.0177(3) Uani 1 1 d .
C15 C 0.23175(8) 0.1551(4) 1.04699(8) 0.0185(4) Uani 1 1 d .
H15A H 0.2471 -0.0384 1.0403 0.022 Uiso 1 1 calc R
H15B H 0.1947 0.1242 1.0586 0.022 Uiso 1 1 calc R
C16 C 0.28685(8) 0.3104(4) 1.09749(8) 0.0192(4) Uani 1 1 d .
H16A H 0.3216 0.3621 1.0839 0.023 Uiso 1 1 calc R
H16B H 0.2699 0.4937 1.1071 0.023 Uiso 1 1 calc R
C17 C 0.31576(9) 0.1249(4) 1.15321(8) 0.0227(4) Uani 1 1 d .
H17A H 0.2803 0.0565 1.1645 0.027 Uiso 1 1 calc R
H17B H 0.3367 -0.0489 1.1446 0.027 Uiso 1 1 calc R
C18 C 0.36555(9) 0.2886(4) 1.20504(8) 0.0233(4) Uani 1 1 d .
H18A H 0.3433 0.4466 1.2171 0.028 Uiso 1 1 calc R
H18B H 0.3977 0.3799 1.1920 0.028 Uiso 1 1 calc R
C19 C 0.40119(11) 0.0950(5) 1.25829(9) 0.0317(5) Uani 1 1 d .
H19A H 0.4240 -0.0610 1.2464 0.038 Uiso 1 1 calc R
H19B H 0.3689 0.0011 1.2709 0.038 Uiso 1 1 calc R
C20 C 0.45029(11) 0.2593(5) 1.31065(9) 0.0349(5) Uani 1 1 d .
H20A H 0.4816 0.3586 1.2983 0.052 Uiso 1 1 calc R
H20B H 0.4732 0.1214 1.3424 0.052 Uiso 1 1 calc R
H20C H 0.4276 0.4034 1.3249 0.052 Uiso 1 1 calc R
C21 C 0.14979(8) 0.5118(4) 0.97995(8) 0.0180(4) Uani 1 1 d .
H21A H 0.1519 0.6904 0.9582 0.022 Uiso 1 1 calc R
H21B H 0.1496 0.5718 1.0185 0.022 Uiso 1 1 calc R
C22 C 0.08661(8) 0.3479(4) 0.94463(8) 0.0206(4) Uani 1 1 d .
H22A H 0.0887 0.2727 0.9078 0.025 Uiso 1 1 calc R
H22B H 0.0829 0.1785 0.9680 0.025 Uiso 1 1 calc R
C23 C 0.02606(9) 0.5370(4) 0.92893(9) 0.0213(4) Uani 1 1 d .
H23A H 0.0258 0.6259 0.9655 0.026 Uiso 1 1 calc R
H23B H 0.0278 0.6968 0.9026 0.026 Uiso 1 1 calc R
C24 C -0.03664(9) 0.3662(4) 0.89847(9) 0.0223(4) Uani 1 1 d .
H24A H -0.0353 0.2689 0.8631 0.027 Uiso 1 1 calc R
H24B H -0.0393 0.2125 0.9256 0.027 Uiso 1 1 calc R
C25 C -0.09738(9) 0.5546(4) 0.87978(9) 0.0233(4) Uani 1 1 d .
H25A H -0.0954 0.7051 0.8518 0.028 Uiso 1 1 calc R
H25B H -0.0984 0.6556 0.9149 0.028 Uiso 1 1 calc R
C26 C -0.15965(9) 0.3791(5) 0.85074(9) 0.0278(4) Uani 1 1 d .
H26A H -0.1596 0.2831 0.8152 0.042 Uiso 1 1 calc R
H26B H -0.1972 0.5097 0.8399 0.042 Uiso 1 1 calc R
H26C H -0.1623 0.2315 0.8785 0.042 Uiso 1 1 calc R
Br1 Br 0.449582(9) -0.38791(4) 1.060534(8) 0.02551(7) Uani 1 1 d .
Br2 Br 0.093012(10) 1.01170(5) 0.767568(9) 0.03330(8) Uani 1 1 d .

loop_
_atom_site_aniso_label
_atom_site_aniso_U_11
_atom_site_aniso_U_22
_atom_site_aniso_U_33
_atom_site_aniso_U_23
_atom_site_aniso_U_13
_atom_site_aniso_U_12
C1 0.0161(8) 0.0166(9) 0.0170(8) 0.0008(7) 0.0033(7) 0.0008(7)
C2 0.0161(8) 0.0182(9) 0.0189(8) -0.0031(7) 0.0052(7) -0.0024(7)
C3 0.0181(9) 0.0194(9) 0.0206(9) -0.0006(7) 0.0054(7) -0.0005(7)
C4 0.0190(9) 0.0179(9) 0.0223(9) -0.0012(7) 0.0037(7) 0.0005(7)
C5 0.0184(9) 0.0259(10) 0.0274(10) -0.0044(8) 0.0093(8) 0.0020(7)
C6 0.0227(9) 0.0282(11) 0.0221(9) -0.0019(8) 0.0107(8) 0.0004(8)
C7 0.0194(8) 0.0193(9) 0.0177(8) -0.0020(7) 0.0056(7) -0.0012(7)
C8 0.0188(8) 0.0203(9) 0.0177(9) -0.0020(7) 0.0056(7) -0.0015(7)
C9 0.0262(10) 0.0285(11) 0.0229(10) 0.0002(8) 0.0118(8) 0.0006(8)
C10 0.0296(10) 0.0285(11) 0.0186(9) 0.0036(8) 0.0096(8) -0.0008(8)
C11 0.0241(9) 0.0223(10) 0.0191(9) 0.0023(7) 0.0032(7) 0.0023(7)
C12 0.0210(9) 0.0243(10) 0.0197(9) -0.0005(7) 0.0067(7) 0.0011(7)
C13 0.0193(9) 0.0183(9) 0.0176(9) -0.0021(7) 0.0058(7) -0.0026(7)
C14 0.0165(8) 0.0158(9) 0.0180(8) -0.0008(7) 0.0037(7) -0.0016(7)
C15 0.0168(8) 0.0191(9) 0.0186(9) 0.0001(7) 0.0060(7) -0.0013(7)
C16 0.0194(8) 0.0184(9) 0.0177(8) -0.0002(7) 0.0052(7) -0.0012(7)
C17 0.0249(9) 0.0187(9) 0.0201(9) 0.0002(7) 0.0041(7) -0.0025(7)
C18 0.0257(9) 0.0202(10) 0.0199(9) -0.0005(7) 0.0046(7) -0.0031(8)
C19 0.0365(12) 0.0258(11) 0.0212(10) 0.0016(8) -0.0009(8) -0.0026(9)
C20 0.0329(11) 0.0373(13) 0.0239(10) -0.0011(9) -0.0001(9) -0.0029(10)
C21 0.0168(8) 0.0181(9) 0.0185(9) -0.0007(7) 0.0063(7) 0.0005(7)
C22 0.0186(9) 0.0182(9) 0.0226(9) -0.0021(7) 0.0057(7) 0.0004(7)
C23 0.0185(9) 0.0206(10) 0.0239(9) -0.0025(7) 0.0074(7) -0.0001(7)
C24 0.0175(9) 0.0219(10) 0.0254(10) -0.0020(7) 0.0063(7) 0.0004(7)
C25 0.0181(9) 0.0236(10) 0.0276(10) 0.0012(8) 0.0084(8) 0.0016(7)
C26 0.0181(9) 0.0348(12) 0.0293(10) -0.0006(8) 0.0081(8) 0.0011(8)
Br1 0.01964(10) 0.02397(12) 0.02868(12) 0.00341(7) 0.00496(8) 0.00513(7)
Br2 0.03150(12) 0.03953(15) 0.02463(12) 0.01099(8) 0.00651(9) 0.01215(9)

loop_
_atom_type_symbol
_atom_type_description
_atom_type_scat_dispersion_real
_atom_type_scat_dispersion_imag
_atom_type_scat_source
C C 0.0033 0.0016 'International Tables Vol C Tables 4.2.6.8 and 6.1.1.4'
H H 0.0000 0.0000 'International Tables Vol C Tables 4.2.6.8 and 6.1.1.4'
Br Br -0.2901 2.4595 'International Tables Vol C Tables 4.2.6.8 and 6.1.1.4'

loop_
_geom_angle_atom_site_label_1
_geom_angle_atom_site_label_2
_geom_angle_atom_site_label_3
_geom_angle
C14 C1 C13 127.70(16)
C14 C1 C2 127.53(16)
C13 C1 C2 104.65(15)
C3 C2 C7 118.71(16)
C3 C2 C1 132.36(17)
C7 C2 C1 108.89(15)
C4 C3 C2 118.53(17)
C4 C3 H3 120.7
C2 C3 H3 120.7
C5 C4 C3 123.25(18)
C5 C4 Br1 119.23(14)
C3 C4 Br1 117.47(14)
C4 C5 C6 118.36(17)
C4 C5 H5 120.8
C6 C5 H5 120.8
C5 C6 C7 119.72(18)
C5 C6 H6 120.1
C7 C6 H6 120.1
C6 C7 C2 121.42(17)
C6 C7 C8 129.92(17)
C2 C7 C8 108.66(15)
C9 C8 C13 121.43(17)
C9 C8 C7 129.86(17)
C13 C8 C7 108.70(16)
C8 C9 C10 119.36(18)
C8 C9 H9 120.3
C10 C9 H9 120.3
C11 C10 C9 118.74(18)
C11 C10 H10 120.6
C9 C10 H10 120.6
C10 C11 C12 123.03(18)
C10 C11 Br2 119.21(14)
C12 C11 Br2 117.72(14)
C11 C12 C13 118.68(17)
C11 C12 H12 120.7
C13 C12 H12 120.7
C12 C13 C8 118.67(17)
C12 C13 C1 132.24(17)
C8 C13 C1 109.04(16)
C1 C14 C15 123.01(16)
C1 C14 C21 123.18(16)
C15 C14 C21 113.82(15)
C14 C15 C16 112.00(15)
C14 C15 H15A 109.2
C16 C15 H15A 109.2
C14 C15 H15B 109.2
C16 C15 H15B 109.2
H15A C15 H15B 107.9
C17 C16 C15 112.95(15)
C17 C16 H16A 109.0
C15 C16 H16A 109.0
C17 C16 H16B 109.0
C15 C16 H16B 109.0
H16A C16 H16B 107.8
C18 C17 C16 112.97(16)
C18 C17 H17A 109.0
C16 C17 H17A 109.0
C18 C17 H17B 109.0
C16 C17 H17B 109.0
H17A C17 H17B 107.8
C17 C18 C19 113.37(16)
C17 C18 H18A 108.9
C19 C18 H18A 108.9
C17 C18 H18B 108.9
C19 C18 H18B 108.9
H18A C18 H18B 107.7
C18 C19 C20 113.51(18)
C18 C19 H19A 108.9
C20 C19 H19A 108.9
C18 C19 H19B 108.9
C20 C19 H19B 108.9
H19A C19 H19B 107.7
C19 C20 H20A 109.5
C19 C20 H20B 109.5
H20A C20 H20B 109.5
C19 C20 H20C 109.5
H20A C20 H20C 109.5
H20B C20 H20C 109.5
C14 C21 C22 112.11(15)
C14 C21 H21A 109.2
C22 C21 H21A 109.2
C14 C21 H21B 109.2
C22 C21 H21B 109.2
H21A C21 H21B 107.9
C23 C22 C21 113.21(15)
C23 C22 H22A 108.9
C21 C22 H22A 108.9
C23 C22 H22B 108.9
C21 C22 H22B 108.9
H22A C22 H22B 107.7
C24 C23 C22 112.79(15)
C24 C23 H23A 109.0
C22 C23 H23A 109.0
C24 C23 H23B 109.0
C22 C23 H23B 109.0
H23A C23 H23B 107.8
C25 C24 C23 113.43(16)
C25 C24 H24A 108.9
C23 C24 H24A 108.9
C25 C24 H24B 108.9
C23 C24 H24B 108.9
H24A C24 H24B 107.7
C24 C25 C26 112.69(16)
C24 C25 H25A 109.1
C26 C25 H25A 109.1
C24 C25 H25B 109.1
C26 C25 H25B 109.1
H25A C25 H25B 107.8
C25 C26 H26A 109.5
C25 C26 H26B 109.5
H26A C26 H26B 109.5
C25 C26 H26C 109.5
H26A C26 H26C 109.5
H26B C26 H26C 109.5

loop_
_geom_bond_atom_site_label_1
_geom_bond_atom_site_label_2
_geom_bond_distance
C1 C14 1.352(3)
C1 C13 1.492(2)
C1 C2 1.496(2)
C2 C3 1.394(3)
C2 C7 1.412(3)
C3 C4 1.388(3)
C3 H3 0.9500
C4 C5 1.386(3)
C4 Br1 1.9034(19)
C5 C6 1.388(3)
C5 H5 0.9500
C6 C7 1.390(3)
C6 H6 0.9500
C7 C8 1.460(3)
C8 C9 1.389(3)
C8 C13 1.411(3)
C9 C10 1.391(3)
C9 H9 0.9500
C10 C11 1.380(3)
C10 H10 0.9500
C11 C12 1.386(3)
C11 Br2 1.9038(19)
C12 C13 1.392(3)
C12 H12 0.9500
C14 C15 1.508(2)
C14 C21 1.510(2)
C15 C16 1.540(2)
C15 H15A 0.9900
C15 H15B 0.9900
C16 C17 1.526(2)
C16 H16A 0.9900
C16 H16B 0.9900
C17 C18 1.523(3)
C17 H17A 0.9900
C17 H17B 0.9900
C18 C19 1.525(3)
C18 H18A 0.9900
C18 H18B 0.9900
C19 C20 1.525(3)
C19 H19A 0.9900
C19 H19B 0.9900
C20 H20A 0.9800
C20 H20B 0.9800
C20 H20C 0.9800
C21 C22 1.536(2)
C21 H21A 0.9900
C21 H21B 0.9900
C22 C23 1.527(2)
C22 H22A 0.9900
C22 H22B 0.9900
C23 C24 1.524(3)
C23 H23A 0.9900
C23 H23B 0.9900
C24 C25 1.523(3)
C24 H24A 0.9900
C24 H24B 0.9900
C25 C26 1.524(3)
C25 H25A 0.9900
C25 H25B 0.9900
C26 H26A 0.9800
C26 H26B 0.9800
C26 H26C 0.9800

loop_
_geom_torsion_atom_site_label_1
_geom_torsion_atom_site_label_2
_geom_torsion_atom_site_label_3
_geom_torsion_atom_site_label_4
_geom_torsion
C14 C1 C2 C3 3.8(3)
C13 C1 C2 C3 -179.99(19)
C14 C1 C2 C7 -174.06(18)
C13 C1 C2 C7 2.11(19)
C7 C2 C3 C4 -0.7(3)
C1 C2 C3 C4 -178.45(18)
C2 C3 C4 C5 0.6(3)
C2 C3 C4 Br1 178.14(13)
C3 C4 C5 C6 0.1(3)
Br1 C4 C5 C6 -177.49(15)
C4 C5 C6 C7 -0.5(3)
C5 C6 C7 C2 0.3(3)
C5 C6 C7 C8 179.89(19)
C3 C2 C7 C6 0.3(3)
C1 C2 C7 C6 178.54(17)
C3 C2 C7 C8 -179.35(16)
C1 C2 C7 C8 -1.1(2)
C6 C7 C8 C9 1.0(3)
C2 C7 C8 C9 -179.4(2)
C6 C7 C8 C13 179.97(19)
C2 C7 C8 C13 -0.4(2)
C13 C8 C9 C10 -0.8(3)
C7 C8 C9 C10 178.09(19)
C8 C9 C10 C11 -1.2(3)
C9 C10 C11 C12 1.1(3)
C9 C10 C11 Br2 -176.71(15)
C10 C11 C12 C13 1.2(3)
Br2 C11 C12 C13 178.95(14)
C11 C12 C13 C8 -3.1(3)
C11 C12 C13 C1 179.60(19)
C9 C8 C13 C12 3.0(3)
C7 C8 C13 C12 -176.11(17)
C9 C8 C13 C1 -179.12(17)
C7 C8 C13 C1 1.8(2)
C14 C1 C13 C12 -8.7(3)
C2 C1 C13 C12 175.12(19)
C14 C1 C13 C8 173.80(18)
C2 C1 C13 C8 -2.36(19)
C13 C1 C14 C15 -178.91(17)
C2 C1 C14 C15 -3.6(3)
C13 C1 C14 C21 0.9(3)
C2 C1 C14 C21 176.20(17)
C1 C14 C15 C16 83.1(2)
C21 C14 C15 C16 -96.75(18)
C14 C15 C16 C17 -173.48(15)
C15 C16 C17 C18 -174.33(16)
C16 C17 C18 C19 -172.36(17)
C17 C18 C19 C20 -179.04(18)
C1 C14 C21 C22 89.3(2)
C15 C14 C21 C22 -90.91(18)
C14 C21 C22 C23 -175.11(15)
C21 C22 C23 C24 -175.16(15)
C22 C23 C24 C25 -177.13(16)
C23 C24 C25 C26 -178.61(16)

loop_
_cod_related_entry_id
_cod_related_entry_database
_cod_related_entry_code
1 ChemSpider 10669178
